data_2004579
loop_
_publ_author_name
'Decurtins, S.'
'Schmalle, H. W.'
'Schneuwly, P.'
'Zheng, L.-M.'

_publ_section_title
;
 Two 2,5-Dihydroxy-1,4-benzoquinonate-<i>O</i>,<i>O</i>'-Containing
 Mononuclear Complexes: [Cu(C~6~H~2~O~4~)(C~8~H~6~N~4~)(H~2~O)].5H~2~O
 and [Ni(C~6~H~2~O~4~)(C~12~H~12~N~2~)~2~].H~2~O (C~8~H~6~N~4~ =
 2,2'-Bipyrimidine, C~12~H~12~N~2~ = 4,4'-Dimethyl-2,2'-bipyridine)
;
_journal_issue 3
_journal_name_full 'Acta Crystallographica Section C'
_journal_page_first 561
_journal_page_last 566
_journal_paper_doi 10.1107/S0108270195010298
_journal_volume 52
_journal_year 1996
_chemical_formula_iupac '[Ni (C6 H2 O4) (C12 H12 N2)2] , H2 O'
_chemical_formula_moiety 'C30 H26 N4 Ni O4,H2 O1'
_chemical_formula_sum 'C30 H28 N4 Ni O5'
_chemical_formula_weight 583.27
_chemical_name_systematic
;bis(4,4'-dimethyl-2,2'-bipyridine-N,N')(4,5-dihydroxy-1,2-benzoquinonate-O,O')-
nickel(II)
 monohydrate
;
_space_group_IT_number 169
_symmetry_cell_setting hexagonal
_symmetry_space_group_name_Hall 'P 61'
_symmetry_space_group_name_H-M 'P 61'
_audit_creation_method SHELXL
_cell_angle_alpha 90.00
_cell_angle_beta 90.00
_cell_angle_gamma 120.00
_cell_formula_units_Z 6
_cell_length_a 12.942(3)
_cell_length_b 12.942(3)
_cell_length_c 29.326(6)
_cell_measurement_reflns_used 25
_cell_measurement_temperature 295(2)
_cell_measurement_theta_max 16.9
_cell_measurement_theta_min 4.1
_cell_volume 4253.9(16)
_computing_cell_refinement 'Enraf-Nonius CAD-4 software'
_computing_data_collection 'Enraf-Nonius CAD-4 software'
_computing_data_reduction 'MolEN (Fair, 1990)'
_computing_molecular_graphics 'ORTEP (Johnson, 1971), SCHAKAL (Keller)'
_computing_publication_material 'CIF (Hall et al., 1991)'
_computing_structure_refinement 'SHELXL-93 (Sheldrick, 1993)'
_computing_structure_solution 'SHELXS-86 (Sheldrick, 1990)'
_diffrn_ambient_temperature 295(2)
_diffrn_measurement_device 'Enraf-Nonius CAD-4 diffractometer'
_diffrn_measurement_method \w-2\q
_diffrn_radiation_monochromator graphite
_diffrn_radiation_source 'fine-focus sealed tube'
_diffrn_radiation_type MoK\a
_diffrn_radiation_wavelength 0.71073
_diffrn_reflns_av_R_equivalents 0.1022
_diffrn_reflns_av_sigmaI/netI 0.0881
_diffrn_reflns_limit_h_max 13
_diffrn_reflns_limit_h_min 0
_diffrn_reflns_limit_k_max 13
_diffrn_reflns_limit_k_min 0
_diffrn_reflns_limit_l_max 36
_diffrn_reflns_limit_l_min 0
_diffrn_reflns_number '9041 including 168 standards'
_diffrn_reflns_theta_max 25.95
_diffrn_reflns_theta_min 1.82
_diffrn_standards_decay_% -1.1
_diffrn_standards_interval_count 400
_diffrn_standards_interval_time 180
_diffrn_standards_number 3
_exptl_absorpt_coefficient_mu 0.730
_exptl_absorpt_correction_T_max 0.8575
_exptl_absorpt_correction_T_min 0.6987
_exptl_absorpt_correction_type analytical
_exptl_crystal_colour dark-red
_exptl_crystal_density_diffrn 1.366
_exptl_crystal_density_meas 1.36
_exptl_crystal_density_method 'flotation in ?'
_exptl_crystal_description 'hexagonal bipyramide'
_exptl_crystal_F_000 1824
_exptl_crystal_size_max 0.65
_exptl_crystal_size_mid 0.60
_exptl_crystal_size_min 0.55
_refine_diff_density_max 1.023
_refine_diff_density_min -0.516
_refine_ls_abs_structure_details 'Flack (1983)'
_refine_ls_abs_structure_Flack -0.04(4)
_refine_ls_extinction_coef 0.0016(7)
_refine_ls_extinction_method 'SHELXL93 (Sheldrick, 1993)'
_refine_ls_goodness_of_fit_all 1.233
_refine_ls_goodness_of_fit_obs 1.215
_refine_ls_hydrogen_treatment 'H atoms refined with a riding model'
_refine_ls_matrix_type full
_refine_ls_number_parameters 370
_refine_ls_number_reflns 2835
_refine_ls_number_restraints 1
_refine_ls_restrained_S_all 1.239
_refine_ls_restrained_S_obs 1.215
_refine_ls_R_factor_all 0.1479
_refine_ls_R_factor_obs 0.0521
_refine_ls_shift/esd_max -0.110
_refine_ls_shift/esd_mean 0.009
_refine_ls_structure_factor_coef Fsqd
_refine_ls_weighting_details 'w=1/[\s^2^(Fo^2^)+(0.0853P)^2^] where P=(Fo^2^+2Fc^2^)/3'
_refine_ls_weighting_scheme calc
_refine_ls_wR_factor_all 0.1812
_refine_ls_wR_factor_obs 0.1259
_reflns_number_observed 1596
_reflns_number_total 2837
_reflns_observed_criterion >2sigma(I)
_cod_data_source_file bk1126.cif
_cod_data_source_block II
_cod_depositor_comments
;
The following automatic conversions were performed:

'_refine_ls_weighting_scheme' value 'calc
w=1/[\s^2^(Fo^2^)+(0.0853P)^2^] where P=(Fo^2^+2Fc^2^)/3' was changed
to 'calc'. New tag '_refine_ls_weighting_details' was created. The
value of the new tag was set to 'w=1/[\s^2^(Fo^2^)+(0.0853P)^2^]
where P=(Fo^2^+2Fc^2^)/3'.

Automatic conversion script
Id: cif_fix_values 3143 2015-03-26 13:38:13Z robertas 
;
_cod_original_cell_volume 4253.9(13)
_cod_database_code 2004579

loop_
_symmetry_equiv_pos_as_xyz
'x, y, z'
'-y, x-y, z+1/3'
'-x+y, -x, z+2/3'
'-x, -y, z+1/2'
'y, -x+y, z+5/6'
'x-y, x, z+1/6'

loop_
_atom_site_aniso_label
_atom_site_aniso_U_11
_atom_site_aniso_U_22
_atom_site_aniso_U_33
_atom_site_aniso_U_12
_atom_site_aniso_U_13
_atom_site_aniso_U_23
Ni 0.0462(6) 0.0530(7) 0.0514(7) 0.0264(5) -0.0045(6) -0.0041(6)
O1 0.059(4) 0.043(3) 0.068(5) 0.026(3) -0.006(3) -0.002(3)
O6 0.074(4) 0.054(4) 0.056(5) 0.041(3) -0.004(4) -0.003(3)
O3 0.088(5) 0.111(6) 0.044(5) 0.047(5) -0.009(4) 0.011(4)
O4 0.089(5) 0.106(6) 0.061(6) 0.051(5) -0.002(5) -0.023(5)
C11 0.044(5) 0.056(5) 0.062(8) 0.029(4) -0.009(5) -0.011(5)
C21 0.056(5) 0.068(6) 0.047(6) 0.040(5) -0.006(4) 0.001(5)
C31 0.040(5) 0.077(6) 0.049(7) 0.024(4) 0.008(5) 0.006(5)
C41 0.042(5) 0.063(6) 0.074(9) 0.021(4) 0.009(5) -0.004(6)
C51 0.049(5) 0.055(5) 0.065(8) 0.027(4) -0.001(5) -0.004(5)
C61 0.045(4) 0.050(5) 0.042(6) 0.025(4) 0.003(4) 0.000(4)
N1A 0.053(4) 0.047(4) 0.042(5) 0.021(3) -0.004(4) 0.005(4)
C2A 0.040(4) 0.053(5) 0.061(7) 0.024(4) 0.000(4) 0.013(5)
C3A 0.067(6) 0.069(6) 0.055(7) 0.039(5) 0.011(5) 0.021(5)
C4A 0.048(5) 0.049(5) 0.062(7) 0.024(4) 0.001(5) -0.003(4)
C5A 0.046(5) 0.066(6) 0.051(7) 0.033(4) 0.006(4) 0.009(5)
C6A 0.051(5) 0.049(5) 0.045(6) 0.029(4) 0.002(4) 0.003(4)
C41A 0.050(6) 0.087(8) 0.095(10) 0.026(6) 0.008(6) 0.021(7)
N1B 0.046(4) 0.061(5) 0.053(6) 0.022(4) 0.002(4) 0.001(4)
C2B 0.040(5) 0.062(6) 0.062(7) 0.016(4) 0.005(5) 0.013(5)
C3B 0.073(7) 0.045(5) 0.074(9) 0.017(5) 0.013(6) 0.011(5)
C4B 0.048(5) 0.043(5) 0.061(7) 0.021(4) 0.009(5) 0.004(5)
C5B 0.049(5) 0.052(5) 0.053(6) 0.024(4) 0.003(4) -0.004(4)
C6B 0.051(5) 0.043(4) 0.047(6) 0.029(4) 0.001(4) 0.000(4)
C41B 0.063(6) 0.042(5) 0.092(10) 0.018(4) 0.014(6) 0.007(6)
N1C 0.046(4) 0.046(4) 0.050(5) 0.023(3) -0.010(4) -0.006(4)
C2C 0.049(5) 0.044(5) 0.071(8) 0.022(4) 0.002(5) -0.009(5)
C3C 0.056(5) 0.051(5) 0.059(8) 0.026(5) -0.006(5) -0.014(5)
C4C 0.043(5) 0.069(6) 0.052(7) 0.025(5) -0.009(4) -0.004(5)
C5C 0.063(5) 0.057(5) 0.061(7) 0.043(5) -0.006(5) -0.007(5)
C6C 0.044(4) 0.040(4) 0.047(6) 0.022(4) -0.005(4) 0.003(4)
C41C 0.056(6) 0.139(11) 0.092(11) 0.054(7) -0.012(6) -0.051(9)
N1D 0.050(4) 0.056(5) 0.050(5) 0.022(4) -0.004(4) -0.006(4)
C2D 0.053(6) 0.064(6) 0.061(8) 0.017(5) -0.004(5) -0.014(5)
C3D 0.049(6) 0.069(7) 0.059(8) 0.002(5) 0.006(5) -0.006(6)
C4D 0.073(7) 0.048(6) 0.065(8) 0.012(5) 0.006(6) -0.014(5)
C5D 0.063(6) 0.055(6) 0.067(8) 0.024(5) -0.001(6) -0.013(5)
C6D 0.053(5) 0.040(4) 0.040(6) 0.021(4) -0.005(4) -0.001(4)
C41D 0.116(11) 0.066(8) 0.122(13) 0.036(7) 0.014(10) -0.020(8)
O1W 0.132(8) 0.076(6) 0.159(12) 0.055(6) -0.012(8) 0.002(7)

loop_
_atom_site_label
_atom_site_occupancy
_atom_site_fract_x
_atom_site_fract_y
_atom_site_fract_z
_atom_site_U_iso_or_equiv
_atom_site_thermal_displace_type
_atom_site_calc_flag
_atom_site_refinement_flags
_atom_site_type_symbol
Ni 1 .04528(10) .47264(10) .99999(4) .0495(3) Uani d . Ni
O1 1 .0507(6) .5720(5) .9444(3) .057(2) Uani d . O
O6 1 .0206(6) .3551(6) .9489(3) .057(2) Uani d . O
O3 1 -.0603(7) .5087(8) .7904(3) .082(2) Uani d . O
O4 1 -.0503(8) .3054(8) .7925(3) .084(3) Uani d . O
C11 1 .0212(8) .5125(9) .9072(4) .052(2) Uani d . C
C21 1 -.0040(8) .5508(9) .8667(4) .053(2) Uani d . C
H21 1 -.0019(8) .6236(9) .8657(4) .064 Uiso calc R H
C31 1 -.0328(8) .4806(9) .8271(4) .057(3) Uani d . C
C41 1 -.0295(8) .3626(9) .8287(5) .062(3) Uani d . C
C51 1 -.0086(8) .3254(9) .8700(4) .056(3) Uani d . C
H51 1 -.0069(8) .2544(9) .8712(4) .067 Uiso calc R H
C61 1 .0095(7) .3888(8) .9087(3) .045(2) Uani d . C
N1A 1 .2236(6) .5329(6) 1.0029(3) .049(2) Uani d . N
C2A 1 .3057(7) .6189(8) .9768(4) .051(2) Uani d . C
H2A 1 .2806(7) .6478(8) .9528(4) .062 Uiso calc R H
C3A 1 .4262(9) .6670(9) .9840(4) .061(3) Uani d . C
H3A 1 .4810(9) .7301(9) .9662(4) .074 Uiso calc R H
C4A 1 .4650(8) .6200(8) 1.0182(4) .053(3) Uani d . C
C5A 1 .3787(8) .5261(9) 1.0438(4) .052(2) Uani d . C
H5A 1 .4009(8) .4912(9) 1.0666(4) .062 Uiso calc R H
C6A 1 .2606(8) .4855(8) 1.0350(3) .047(2) Uani d . C
C41A 1 .5977(9) .6721(12) 1.0277(5) .081(4) Uani d . C
H41A 1 .6081(9) .6283(12) 1.0519(5) .121 Uiso calc R H
H41B 1 .6321(9) .7543(12) 1.0363(5) .121 Uiso calc R H
H41C 1 .6365(9) .6663(12) 1.0007(5) .121 Uiso calc R H
N1B 1 .0514(7) .3657(7) 1.0511(3) .055(2) Uani d . N
C2B 1 -.0428(8) .2799(9) 1.0748(4) .059(3) Uani d . C
H2B 1 -0.1195(8) .2640(9) 1.0678(4) .071 Uiso calc R H
C3B 1 -.0274(10) .2158(9) 1.1092(5) .070(3) Uani d . C
H3B 1 -.0940(10) .1566(9) 1.1242(5) .084 Uiso calc R H
C4B 1 .0850(8) .2378(8) 1.1218(4) .052(3) Uani d . C
C5B 1 .1790(8) .3241(8) 1.0969(4) .052(2) Uani d . C
H5B 1 .2561(8) .3404(8) 1.1032(4) .062 Uiso calc R H
C6B 1 .1609(8) .3871(7) 1.0626(3) .045(2) Uani d . C
C41B 1 .0986(9) .1755(9) 1.1605(5) .069(3) Uani d . C
H41D 1 .0214(9) .1202(9) 1.1726(5) .104 Uiso calc R H
H41E 1 .1456(9) .2322(9) 1.1836(5) .104 Uiso calc R H
H41F 1 .1378(9) .1329(9) 1.1508(5) .104 Uiso calc R H
N1C 1 -0.1326(6) .4197(6) 1.0057(3) .047(2) Uani d . N
C2C 1 -0.2221(8) .3226(8) .9863(4) .055(3) Uani d . C
H2C 1 -0.2048(8) .2711(8) .9702(4) .066 Uiso calc R H
C3C 1 -0.3400(9) .2960(8) .9893(4) .055(3) Uani d . C
H3C 1 -0.3998(9) .2288(8) .9748(4) .067 Uiso calc R H
C4C 1 -0.3681(8) .3686(9) 1.0137(4) .056(3) Uani d . C
C5C 1 -0.2749(9) .4675(9) 1.0337(4) .054(3) Uani d . C
H5C 1 -0.2914(9) .5183(9) 1.0506(4) .065 Uiso calc R H
C6C 1 -0.1578(7) .4942(7) 1.0295(3) .043(2) Uani d . C
C41C 1 -0.4932(10) .3430(13) 1.0182(5) .094(5) Uani d . C
H41G 1 -0.4947(10) .4041(13) 1.0363(5) .141 Uiso calc R H
H41H 1 -0.5406(10) .2670(13) 1.0327(5) .141 Uiso calc R H
H41I 1 -0.5252(10) .3415(13) .9885(5) .141 Uiso calc R H
N1D 1 .0537(7) .6036(7) 1.0430(3) .054(2) Uani d . N
C2D 1 .1508(9) .6968(10) 1.0607(4) .065(3) Uani d . C
H2D 1 .2238(9) .7005(10) 1.0566(4) .078 Uiso calc R H
C3D 1 .1493(9) .7859(10) 1.0840(4) .071(3) Uani d . C
H3D 1 .2199(9) .8468(10) 1.0963(4) .086 Uiso calc R H
C4D 1 .0448(11) .7882(9) 1.0900(4) .070(3) Uani d . C
C5D 1 -.0588(10) .6895(9) 1.0711(4) .064(3) Uani d . C
H5D 1 -0.1322(10) .6858(9) 1.0736(4) .077 Uiso calc R H
C6D 1 -.0513(8) .5998(7) 1.0492(4) .045(2) Uani d . C
C41D 1 .0424(13) .8848(12) 1.1147(7) .105(5) Uani d . C
H41J 1 -.0376(13) .8712(12) 1.1151(7) .158 Uiso calc R H
H41K 1 .0938(13) .9593(12) 1.0997(7) .158 Uiso calc R H
H41L 1 .0694(13) .8875(12) 1.1454(7) .158 Uiso calc R H
O1W 1 .1654(10) .8248(8) .9474(5) .121(4) Uani d . O
H11W 1 .1200 .7322 .9497 .4(2) Uiso d . H

loop_
_atom_type_symbol
_atom_type_description
_atom_type_scat_dispersion_real
_atom_type_scat_dispersion_imag
_atom_type_scat_source
C C 0.0033 0.0016 'International Tables Vol C Tables 4.2.6.8 and 6.1.1.4'
H H 0.0000 0.0000 'International Tables Vol C Tables 4.2.6.8 and 6.1.1.4'
N N 0.0061 0.0033 'International Tables Vol C Tables 4.2.6.8 and 6.1.1.4'
O O 0.0106 0.0060 'International Tables Vol C Tables 4.2.6.8 and 6.1.1.4'
Ni Ni 0.3393 1.1124 'International Tables Vol C Tables 4.2.6.8 and 6.1.1.4'

loop_
_geom_angle_atom_site_label_1
_geom_angle_atom_site_label_2
_geom_angle_atom_site_label_3
_geom_angle
_geom_angle_publ_flag
N1A Ni O6 92.4(3) yes
N1A Ni O1 96.7(3) yes
O6 Ni O1 80.1(3) yes
N1A Ni N1C 172.5(3) yes
O6 Ni N1C 94.5(3) yes
O1 Ni N1C 87.4(3) yes
N1A Ni N1B 79.1(3) yes
O6 Ni N1B 94.4(3) yes
O1 Ni N1B 173.0(3) yes
N1C Ni N1B 97.4(3) yes
N1A Ni N1D 94.3(3) yes
O6 Ni N1D 168.6(3) yes
O1 Ni N1D 90.0(3) yes
N1C Ni N1D 79.4(3) yes
N1B Ni N1D 95.9(4) yes
C11 O1 Ni 113.1(6) yes
C61 O6 Ni 114.9(6) yes
O1 C11 C21 124.6(9) yes
O1 C11 C61 116.7(9) yes
C21 C11 C61 118.6(10) yes
C11 C21 C31 120.7(10) yes
C11 C21 H21 119.7(6) ?
C31 C21 H21 119.7(6) ?
O3 C31 C21 123.2(11) yes
O3 C31 C41 117.9(11) yes
C21 C31 C41 118.9(10) yes
O4 C41 C51 124.3(10) yes
O4 C41 C31 117.1(11) yes
C51 C41 C31 118.5(11) yes
C61 C51 C41 122.0(10) yes
C61 C51 H51 119.0(6) ?
C41 C51 H51 119.0(6) ?
O6 C61 C51 125.3(9) yes
O6 C61 C11 114.2(9) yes
C51 C61 C11 120.6(10) yes
C6A N1A C2A 118.0(8) yes
C6A N1A Ni 116.9(6) yes
C2A N1A Ni 125.0(6) yes
N1A C2A C3A 122.7(10) yes
N1A C2A H2A 118.6(5) ?
C3A C2A H2A 118.6(6) ?
C4A C3A C2A 119.2(9) yes
C4A C3A H3A 120.4(6) ?
C2A C3A H3A 120.4(6) ?
C3A C4A C5A 117.6(9) yes
C3A C4A C41A 120.8(10) yes
C5A C4A C41A 121.6(10) yes
C6A C5A C4A 119.3(9) yes
C6A C5A H5A 120.3(6) ?
C4A C5A H5A 120.3(6) ?
N1A C6A C5A 122.9(8) yes
N1A C6A C6B 114.3(8) yes
C5A C6A C6B 122.7(8) yes
C4A C41A H41A 109.5(6) ?
C4A C41A H41B 109.5(7) ?
H41A C41A H41B 109.5 ?
C4A C41A H41C 109.5(7) ?
H41A C41A H41C 109.5 ?
H41B C41A H41C 109.47(6) ?
C6B N1B C2B 117.5(9) yes
C6B N1B Ni 115.7(6) yes
C2B N1B Ni 126.8(7) yes
N1B C2B C3B 121.6(9) yes
N1B C2B H2B 119.2(6) ?
C3B C2B H2B 119.2(6) ?
C2B C3B C4B 121.6(10) yes
C2B C3B H3B 119.2(6) ?
C4B C3B H3B 119.2(6) ?
C5B C4B C3B 115.8(10) yes
C5B C4B C41B 124.1(9) yes
C3B C4B C41B 120.0(9) yes
C6B C5B C4B 121.4(9) yes
C6B C5B H5B 119.3(5) ?
C4B C5B H5B 119.3(6) ?
N1B C6B C5B 122.2(8) yes
N1B C6B C6A 113.9(8) yes
C5B C6B C6A 123.9(8) yes
C4B C41B H41D 109.5(5) ?
C4B C41B H41E 109.5(6) ?
H41D C41B H41E 109.5 ?
C4B C41B H41F 109.5(6) ?
H41D C41B H41F 109.5 ?
H41E C41B H41F 109.5 ?
C2C N1C C6C 119.0(8) yes
C2C N1C Ni 125.3(6) yes
C6C N1C Ni 115.6(6) yes
N1C C2C C3C 122.2(9) yes
N1C C2C H2C 118.9(5) ?
C3C C2C H2C 118.9(6) ?
C4C C3C C2C 120.1(9) yes
C4C C3C H3C 120.0(5) ?
C2C C3C H3C 120.0(6) ?
C3C C4C C5C 116.9(9) yes
C3C C4C C41C 121.9(9) yes
C5C C4C C41C 121.3(10) yes
C4C C5C C6C 122.4(9) yes
C4C C5C H5C 118.8(6) ?
C6C C5C H5C 118.8(5) ?
N1C C6C C5C 119.4(8) yes
N1C C6C C6D 114.3(8) yes
C5C C6C C6D 126.3(9) yes
C4C C41C H41G 109.5(6) ?
C4C C41C H41H 109.5(8) ?
H41G C41C H41H 109.5 ?
C4C C41C H41I 109.5(7) ?
H41G C41C H41I 109.5 ?
H41H C41C H41I 109.5 ?
C2D N1D C6D 117.2(9) yes
C2D N1D Ni 128.0(8) yes
C6D N1D Ni 114.3(6) yes
N1D C2D C3D 124.0(11) yes
N1D C2D H2D 118.0(7) ?
C3D C2D H2D 118.0(6) ?
C4D C3D C2D 121.0(10) yes
C4D C3D H3D 119.5(7) ?
C2D C3D H3D 119.5(7) ?
C3D C4D C5D 115.2(10) yes
C3D C4D C41D 121.5(11) yes
C5D C4D C41D 123.3(12) yes
C6D C5D C4D 120.6(10) yes
C6D C5D H5D 119.7(6) ?
C4D C5D H5D 119.7(7) ?
N1D C6D C5D 121.9(9) yes
N1D C6D C6C 115.8(8) yes
C5D C6D C6C 122.3(9) yes
C4D C41D H41J 109.5(8) ?
C4D C41D H41K 109.5(8) ?
H41J C41D H41K 109.5 ?
C4D C41D H41L 109.5(9) ?
H41J C41D H41L 109.5 ?
H41K C41D H41L 109.47(8) ?

loop_
_geom_bond_atom_site_label_1
_geom_bond_atom_site_label_2
_geom_bond_distance
_geom_bond_publ_flag
Ni N1A 2.035(7) yes
Ni O6 2.044(7) yes
Ni O1 2.055(7) yes
Ni N1C 2.054(7) yes
Ni N1B 2.067(9) yes
Ni N1D 2.072(8) yes
O1 C11 1.280(13) yes
O6 C61 1.289(12) yes
O3 C31 1.245(14) yes
O4 C41 1.245(14) yes
C11 C21 1.389(15) yes
C11 C61 1.531(13) yes
C21 C31 1.403(15) yes
C21 H21 0.93 ?
C31 C41 1.55(2) yes
C41 C51 1.38(2) yes
C51 C61 1.350(14) yes
C51 H51 0.93 ?
N1A C6A 1.336(12) yes
N1A C2A 1.331(12) yes
C2A C3A 1.376(13) yes
C2A H2A 0.93 ?
C3A C4A 1.391(15) yes
C3A H3A 0.93 ?
C4A C5A 1.389(14) yes
C4A C41A 1.523(14) yes
C5A C6A 1.370(12) yes
C5A H5A 0.93 ?
C6A C6B 1.516(13) yes
C41A H41A 0.96 ?
C41A H41B 0.96 ?
C41A H41C 0.96 ?
N1B C6B 1.344(12) yes
N1B C2B 1.361(13) yes
C2B C3B 1.38(2) yes
C2B H2B 0.93 ?
C3B C4B 1.39(2) yes
C3B H3B 0.93 ?
C4B C5B 1.380(13) yes
C4B C41B 1.45(2) yes
C5B C6B 1.386(14) yes
C5B H5B 0.93 ?
C41B H41D 0.96 ?
C41B H41E 0.96 ?
C41B H41F 0.96 ?
N1C C2C 1.337(12) yes
N1C C6C 1.356(12) yes
C2C C3C 1.389(13) yes
C2C H2C 0.93 ?
C3C C4C 1.366(14) yes
C3C H3C 0.93 ?
C4C C5C 1.375(14) yes
C4C C41C 1.488(14) yes
C5C C6C 1.382(12) yes
C5C H5C 0.93 ?
C6C C6D 1.488(12) yes
C41C H41G 0.96 ?
C41C H41H 0.96 ?
C41C H41I 0.96 ?
N1D C2D 1.336(13) yes
N1D C6D 1.347(12) yes
C2D C3D 1.35(2) yes
C2D H2D 0.93 ?
C3D C4D 1.38(2) yes
C3D H3D 0.93 ?
C4D C5D 1.422(15) yes
C4D C41D 1.46(2) yes
C5D C6D 1.372(14) yes
C5D H5D 0.93 ?
C41D H41J 0.96 ?
C41D H41K 0.96 ?
C41D H41L 0.96 ?
O1W H11W 1.04 ?

loop_
_geom_torsion_atom_site_label_1
_geom_torsion_atom_site_label_2
_geom_torsion_atom_site_label_3
_geom_torsion_atom_site_label_4
_geom_torsion
N1A Ni O1 C11 100.1(6)
O6 Ni O1 C11 8.9(6)
N1C Ni O1 C11 -86.2(6)
N1B Ni O1 C11 48.(3)
N1D Ni O1 C11 -165.5(6)
N1A Ni O6 C61 -101.9(6)
O1 Ni O6 C61 -5.6(6)
N1C Ni O6 C61 81.0(6)
N1B Ni O6 C61 178.8(6)
N1D Ni O6 C61 24.0(19)
Ni O1 C11 C21 167.4(7)
Ni O1 C11 C61 -10.5(10)
O1 C11 C21 C31 178.4(9)
C61 C11 C21 C31 -3.7(13)
C11 C21 C31 O3 177.3(9)
C11 C21 C31 C41 -3.2(13)
O3 C31 C41 O4 2.7(13)
C21 C31 C41 O4 -176.8(9)
O3 C31 C41 C51 -174.9(9)
C21 C31 C41 C51 5.6(12)
O4 C41 C51 C61 -177.7(9)
C31 C41 C51 C61 -0.3(14)
Ni O6 C61 C51 -179.3(7)
Ni O6 C61 C11 1.9(9)
C41 C51 C61 O6 174.4(9)
C41 C51 C61 C11 -6.8(14)
O1 C11 C61 O6 6.0(12)
C21 C11 C61 O6 -172.0(8)
O1 C11 C61 C51 -172.9(8)
C21 C11 C61 C51 9.1(13)
O6 Ni N1A C6A -97.4(7)
O1 Ni N1A C6A -177.7(7)
N1C Ni N1A C6A 60.(3)
N1B Ni N1A C6A -3.3(7)
N1D Ni N1A C6A 91.8(7)
O6 Ni N1A C2A 85.8(9)
O1 Ni N1A C2A 5.5(9)
N1C Ni N1A C2A -117.(2)
N1B Ni N1A C2A 179.8(9)
N1D Ni N1A C2A -85.0(9)
C6A N1A C2A C3A -5.4(16)
Ni N1A C2A C3A 171.4(8)
N1A C2A C3A C4A 3.7(17)
C2A C3A C4A C5A -0.3(16)
C2A C3A C4A C41A -179.1(11)
C3A C4A C5A C6A -1.2(15)
C41A C4A C5A C6A 177.6(11)
C2A N1A C6A C5A 3.8(15)
Ni N1A C6A C5A -173.3(8)
C2A N1A C6A C6B -179.2(9)
Ni N1A C6A C6B 3.7(11)
C4A C5A C6A N1A -0.6(15)
C4A C5A C6A C6B -177.3(9)
N1A Ni N1B C6B 2.3(7)
O6 Ni N1B C6B 93.9(7)
O1 Ni N1B C6B 55.(3)
N1C Ni N1B C6B -171.0(7)
N1D Ni N1B C6B -91.0(7)
N1A Ni N1B C2B 179.9(10)
O6 Ni N1B C2B -88.5(9)
O1 Ni N1B C2B -127.(2)
N1C Ni N1B C2B 6.7(9)
N1D Ni N1B C2B 86.7(9)
C6B N1B C2B C3B -0.7(16)
Ni N1B C2B C3B -178.3(9)
N1B C2B C3B C4B 1.5(18)
C2B C3B C4B C5B -2.2(16)
C2B C3B C4B C41B 175.0(11)
C3B C4B C5B C6B 2.2(15)
C41B C4B C5B C6B -174.8(10)
C2B N1B C6B C5B 0.8(15)
Ni N1B C6B C5B 178.7(7)
C2B N1B C6B C6A -178.9(9)
Ni N1B C6B C6A -1.0(11)
C4B C5B C6B N1B -1.6(15)
C4B C5B C6B C6A 178.0(9)
N1A C6A C6B N1B -1.7(12)
C5A C6A C6B N1B 175.2(9)
N1A C6A C6B C5B 178.6(9)
C5A C6A C6B C5B -4.4(15)
N1A Ni N1C C2C -145.(2)
O6 Ni N1C C2C 11.6(9)
O1 Ni N1C C2C 91.4(8)
N1B Ni N1C C2C -83.5(9)
N1D Ni N1C C2C -178.2(9)
N1A Ni N1C C6C 38.(3)
O6 Ni N1C C6C -165.3(7)
O1 Ni N1C C6C -85.5(7)
N1B Ni N1C C6C 99.6(7)
N1D Ni N1C C6C 5.0(7)
C6C N1C C2C C3C 0.7(15)
Ni N1C C2C C3C -176.1(8)
N1C C2C C3C C4C -1.6(16)
C2C C3C C4C C5C 1.1(15)
C2C C3C C4C C41C -179.5(12)
C3C C4C C5C C6C 0.3(16)
C41C C4C C5C C6C -179.1(11)
C2C N1C C6C C5C 0.7(14)
Ni N1C C6C C5C 177.8(7)
C2C N1C C6C C6D -179.4(9)
Ni N1C C6C C6D -2.4(10)
C4C C5C C6C N1C -1.2(16)
C4C C5C C6C C6D 178.9(10)
N1A Ni N1D C2D 5.2(10)
O6 Ni N1D C2D -120.6(16)
O1 Ni N1D C2D -91.4(10)
N1C Ni N1D C2D -178.8(10)
N1B Ni N1D C2D 84.7(10)
N1A Ni N1D C6D 177.1(7)
O6 Ni N1D C6D 51.3(19)
O1 Ni N1D C6D 80.4(7)
N1C Ni N1D C6D -7.0(7)
N1B Ni N1D C6D -103.5(7)
C6D N1D C2D C3D 0.1(18)
Ni N1D C2D C3D 171.7(10)
N1D C2D C3D C4D -2.(2)
C2D C3D C4D C5D 1.8(18)
C2D C3D C4D C41D -179.2(14)
C3D C4D C5D C6D 0.6(18)
C41D C4D C5D C6D -178.4(13)
C2D N1D C6D C5D 2.4(15)
Ni N1D C6D C5D -170.4(8)
C2D N1D C6D C6C -179.4(9)
Ni N1D C6D C6C 7.9(11)
C4D C5D C6D N1D -2.8(17)
C4D C5D C6D C6C 179.1(11)
N1C C6C C6D N1D -3.7(13)
C5C C6C C6D N1D 176.1(9)
N1C C6C C6D C5D 174.5(10)
C5C C6C C6D C5D -5.7(16)
